data_4029398
loop_
_publ_author_name
'Hong, Fong-Jiao'
'Low, Yun-Yee'
'Chong, Kam-Weng'
'Thomas, Noel F.'
'Kam, Toh-Seok'

_publ_section_title
;
 Biomimetic oxidative dimerization of anodically generated stilbene
 radical cations: effect of aromatic substitution on product distribution
 and reaction pathways.
;
_journal_issue 10
_journal_name_full 'The Journal of organic chemistry'
_journal_page_first 4528
_journal_page_last 4543
_journal_paper_doi 10.1021/jo500559r
_journal_volume 79
_journal_year 2014
_chemical_formula_moiety 'C32 H32 O5'
_chemical_formula_sum 'C32 H32 O5'
_chemical_formula_weight 496.58
_chemical_melting_point 120(2)
_chemical_name_systematic
;
 ? 
;
_space_group_crystal_system monoclinic
_space_group_IT_number 14
_space_group_name_Hall '-P 2ybc'
_space_group_name_H-M_alt 'P 1 21/c 1'
_symmetry_space_group_name_Hall '-P 2ybc'
_symmetry_space_group_name_H-M 'P 1 21/c 1'
_atom_sites_solution_hydrogens geom
_atom_sites_solution_primary direct
_atom_sites_solution_secondary difmap
_audit_creation_date 2014-01-16
_audit_creation_method
;
Olex2 1.2
(compiled 2013.12.10 svn.r2850 for OlexSys, GUI svn.r4736)
;
_cell_angle_alpha 90.00
_cell_angle_beta 114.5972(15)
_cell_angle_gamma 90.00
_cell_formula_units_Z 4
_cell_length_a 18.9058(5)
_cell_length_b 9.7027(3)
_cell_length_c 16.0143(4)
_cell_measurement_reflns_used 5165
_cell_measurement_temperature 296(2)
_cell_measurement_theta_max 26.01
_cell_measurement_theta_min 2.37
_cell_volume 2671.05(13)
_computing_cell_refinement 'SAINT (Bruker, 2007)'
_computing_data_collection 'APEX2 (Bruker, 2007)'
_computing_data_reduction 'SAINT (Bruker, 2007)'
_computing_molecular_graphics 'X-SEED (Barbour, 2001)'
_computing_publication_material
;  
SHELXL-97 (Sheldrick, 2008), enCIFer (Allen et al., 2004),
;
_computing_structure_refinement
;  
SHELXL97 (Sheldrick, 2008), Olex2 (Dolomanov & Puschmann, 2009)
;
_computing_structure_solution 'SHELXS97 (Sheldrick, 2008)'
_diffrn_ambient_temperature 296(2)
_diffrn_measured_fraction_theta_full 0.767
_diffrn_measured_fraction_theta_max 0.789
_diffrn_measurement_device_type 'Bruker APEX-II CCD'
_diffrn_measurement_method '\w scans'
_diffrn_radiation_monochromator graphite
_diffrn_radiation_type MoK\a
_diffrn_radiation_wavelength 0.71073
_diffrn_reflns_av_R_equivalents 0.0465
_diffrn_reflns_av_unetI/netI 0.0663
_diffrn_reflns_limit_h_max 23
_diffrn_reflns_limit_h_min -23
_diffrn_reflns_limit_k_max 12
_diffrn_reflns_limit_k_min -12
_diffrn_reflns_limit_l_max 20
_diffrn_reflns_limit_l_min -20
_diffrn_reflns_number 16758
_diffrn_reflns_theta_full 25.00
_diffrn_reflns_theta_max 26.54
_diffrn_reflns_theta_min 2.37
_diffrn_source 'fine-focus sealed tube'
_diffrn_standards_number 0
_exptl_absorpt_coefficient_mu 0.082
_exptl_absorpt_correction_T_max 0.8620
_exptl_absorpt_correction_T_min 0.8168
_exptl_absorpt_correction_type multi-scan
_exptl_absorpt_process_details
;
SADABS-2012/1 (Bruker,2012) was used for absorption correction.
wR2(int) was 0.1439 before and 0.0622 after correction.
The Ratio of minimum to maximum transmission is 0.9476.
The \l/2 correction factor is 0.0015.
;
_exptl_crystal_colour colorless
_exptl_crystal_density_diffrn 1.235
_exptl_crystal_density_method 'not measured'
_exptl_crystal_description block
_exptl_crystal_F_000 1056
_exptl_crystal_size_max 0.2
_exptl_crystal_size_mid 0.08
_exptl_crystal_size_min 0.01
_refine_diff_density_max 0.148
_refine_diff_density_min -0.149
_refine_diff_density_rms 0.031
_refine_ls_extinction_method none
_refine_ls_goodness_of_fit_ref 0.921
_refine_ls_hydrogen_treatment constr
_refine_ls_matrix_type full
_refine_ls_number_parameters 338
_refine_ls_number_reflns 5558
_refine_ls_number_restraints 0
_refine_ls_restrained_S_all 0.921
_refine_ls_R_factor_all 0.0727
_refine_ls_R_factor_gt 0.0449
_refine_ls_shift/su_max 0.001
_refine_ls_shift/su_mean <0.001
_refine_ls_structure_factor_coef Fsqd
_refine_ls_weighting_details 'calc w=1/[\s^2^(Fo^2^)+(0.0486P)^2^+0.0000P] where P=(Fo^2^+2Fc^2^)/3'
_refine_ls_weighting_scheme calc
_refine_ls_wR_factor_gt 0.0991
_refine_ls_wR_factor_ref 0.1094
_reflns_number_gt 2904
_reflns_number_total 4387
_reflns_threshold_expression I>2\s(I)
_cod_data_source_file jo500559r_si_002.cif
_cod_data_source_block hfj2
_cod_depositor_comments
;
The following automatic conversions were performed:

'_chemical_melting_point' value '118-122' was changed to '120(2)' -
the average value was taken and precision was estimated.

Automatic conversion script
Id: cif_fix_values 2281 2013-09-26 08:29:07Z andrius 

 Adding full bibliography for 4029384--4029417.cif.
;
_cod_database_code 4029398
_olex2_refinement_description
;
1. Others
 Fixed Uiso: H2A(0.041) H3A(0.04) H5A(0.044) H6A(0.042) H7A(0.037) H8A(0.034)
 H10A(0.037) H11A(0.039) H13A(0.05) H14A(0.046) H15A(0.071) H15B(0.071)
 H15C(0.071) H16A(0.078) H16B(0.078) H16C(0.078) H2B(0.049) H3B(0.048)
 H5B(0.04) H6B(0.038) H7B(0.038) H8B(0.036) H10B(0.045) H11B(0.051) H13B(0.04)
 H14B(0.037) H15D(0.075) H15E(0.075) H15F(0.075) H16D(0.141) H16E(0.141)
 H16F(0.141)
 Fixed X: H2A(0.3445) H3A(0.3741) H5A(0.3843) H6A(0.3574) H7A(0.3477)
 H8A(0.2116) H10A(0.1377) H11A(0.081) H13A(0.1989) H14A(0.2539) H15A(0.363)
 H15B(0.4211) H15C(0.452) H16A(0.0031) H16B(0.0267) H16C(0.0686) H2B(0.2163)
 H3B(0.2649) H5B(0.4803) H6B(0.4306) H7B(0.2622) H8B(0.2424) H10B(0.1343)
 H11B(0.0063) H13B(-0.0051) H14B(0.1232) H15D(0.5102) H15E(0.4865) H15F(0.4942)
 H16D(-0.1364) H16E(-0.1909) H16F(-0.1235)
 Fixed Y: H2A(0.5847) H3A(0.598) H5A(0.1855) H6A(0.1738) H7A(0.2871)
 H8A(0.4263) H10A(0.276) H11A(0.0644) H13A(-0.0951) H14A(0.1168) H15A(0.5727)
 H15B(0.5023) H15C(0.5657) H16A(-0.1227) H16B(-0.2784) H16C(-0.1679)
 H2B(0.5755) H3B(0.6258) H5B(0.6414) H6B(0.5914) H7B(0.6177) H8B(0.3481)
 H10B(0.6182) H11B(0.6714) H13B(0.3677) H14B(0.3141) H15D(0.619) H15E(0.7273)
 H15F(0.7724) H16D(0.3858) H16E(0.5114) H16F(0.4739)
 Fixed Z: H2A(0.5945) H3A(0.4686) H5A(0.4633) H6A(0.5908) H7A(0.7216)
 H8A(0.6028) H10A(0.4892) H11A(0.4353) H13A(0.6856) H14A(0.7389) H15A(0.3234)
 H15B(0.2895) H15C(0.3884) H16A(0.4279) H16B(0.4327) H16C(0.3979) H2B(0.8787)
 H3B(1.0326) H5B(1.0447) H6B(0.8889) H7B(0.7296) H8B(0.7859) H10B(0.6323)
 H11B(0.5949) H13B(0.7585) H14B(0.7946) H15D(1.202) H15E(1.2584) H15F(1.1686)
 H16D(0.6414) H16E(0.6336) H16F(0.7286)
;

loop_
_space_group_symop_id
_space_group_symop_operation_xyz
1 'x, y, z'
2 '-x, y+1/2, -z+1/2'
3 '-x, -y, -z'
4 'x, -y-1/2, z-1/2'

loop_
_atom_site_label
_atom_site_type_symbol
_atom_site_fract_x
_atom_site_fract_y
_atom_site_fract_z
_atom_site_U_iso_or_equiv
_atom_site_adp_type
_atom_site_occupancy
_atom_site_symmetry_multiplicity
_atom_site_calc_flag
_atom_site_refinement_flags
C1A C 0.34779(10) 0.37843(17) 0.60653(12) 0.0295(4) Uani 1 1 d .
C2A C 0.35284(11) 0.50402(17) 0.56849(13) 0.0344(4) Uani 1 1 d .
H2A H 0.3445 0.5847 0.5945 0.041 Uiso 1 1 calc R
C3A C 0.37012(11) 0.51250(18) 0.49254(13) 0.0335(4) Uani 1 1 d .
H3A H 0.3741 0.5980 0.4686 0.040 Uiso 1 1 calc R
C4A C 0.38137(11) 0.39283(18) 0.45279(12) 0.0311(4) Uani 1 1 d .
C5A C 0.37650(11) 0.26607(18) 0.48983(13) 0.0363(4) Uani 1 1 d .
H5A H 0.3843 0.1855 0.4633 0.044 Uiso 1 1 calc R
C6A C 0.36015(11) 0.25930(18) 0.56608(13) 0.0352(4) Uani 1 1 d .
H6A H 0.3574 0.1738 0.5908 0.042 Uiso 1 1 calc R
C7A C 0.32365(11) 0.36887(17) 0.68479(12) 0.0310(4) Uani 1 1 d .
H7A H 0.3477 0.2871 0.7216 0.037 Uiso 1 1 calc R
C8A C 0.23559(10) 0.36085(16) 0.65343(12) 0.0281(4) Uani 1 1 d .
H8A H 0.2116 0.4263 0.6028 0.034 Uiso 1 1 calc R
C9A C 0.20035(10) 0.22121(17) 0.62013(12) 0.0272(4) Uani 1 1 d .
C10A C 0.14948(10) 0.20182(18) 0.52949(12) 0.0309(4) Uani 1 1 d .
H10A H 0.1377 0.2760 0.4892 0.037 Uiso 1 1 calc R
C11A C 0.11528(11) 0.07471(18) 0.49663(12) 0.0326(4) Uani 1 1 d .
H11A H 0.0810 0.0644 0.4353 0.039 Uiso 1 1 calc R
C12A C 0.13278(11) -0.03567(17) 0.55581(12) 0.0328(4) Uani 1 1 d .
C13A C 0.18558(13) -0.01987(19) 0.64606(13) 0.0413(5) Uani 1 1 d .
H13A H 0.1989 -0.0951 0.6856 0.050 Uiso 1 1 calc R
C14A C 0.21871(13) 0.10730(18) 0.67784(13) 0.0382(5) Uani 1 1 d .
H14A H 0.2539 0.1168 0.7389 0.046 Uiso 1 1 calc R
C15A C 0.40938(14) 0.5180(2) 0.34165(14) 0.0471(5) Uani 1 1 d .
H15A H 0.3630 0.5727 0.3234 0.071 Uiso 1 1 calc R
H15B H 0.4211 0.5023 0.2895 0.071 Uiso 1 1 calc R
H15C H 0.4520 0.5657 0.3884 0.071 Uiso 1 1 calc R
C16A C 0.04554(13) -0.1853(2) 0.44006(14) 0.0517(6) Uani 1 1 d .
H16A H 0.0031 -0.1227 0.4279 0.078 Uiso 1 1 calc R
H16B H 0.0267 -0.2784 0.4327 0.078 Uiso 1 1 calc R
H16C H 0.0686 -0.1679 0.3979 0.078 Uiso 1 1 calc R
C1B C 0.31866(11) 0.57409(16) 0.86671(12) 0.0282(4) Uani 1 1 d .
C2B C 0.26956(12) 0.5875(2) 0.91169(14) 0.0405(5) Uani 1 1 d .
H2B H 0.2163 0.5755 0.8787 0.049 Uiso 1 1 calc R
C3B C 0.29861(12) 0.6182(2) 1.00398(14) 0.0398(5) Uani 1 1 d .
H3B H 0.2649 0.6258 1.0326 0.048 Uiso 1 1 calc R
C4B C 0.37690(11) 0.63768(17) 1.05395(12) 0.0296(4) Uani 1 1 d .
C5B C 0.42714(11) 0.62772(17) 1.01138(12) 0.0330(4) Uani 1 1 d .
H5B H 0.4803 0.6414 1.0447 0.040 Uiso 1 1 calc R
C6B C 0.39690(11) 0.59679(17) 0.91764(12) 0.0319(4) Uani 1 1 d .
H6B H 0.4306 0.5914 0.8889 0.038 Uiso 1 1 calc R
C7B C 0.28612(11) 0.53571(18) 0.76622(12) 0.0318(4) Uani 1 1 d .
H7B H 0.2622 0.6177 0.7296 0.038 Uiso 1 1 calc R
C8B C 0.22556(11) 0.41834(17) 0.73750(12) 0.0296(4) Uani 1 1 d .
H8B H 0.2424 0.3481 0.7859 0.036 Uiso 1 1 calc R
C9B C 0.14320(11) 0.45875(17) 0.71680(12) 0.0282(4) Uani 1 1 d .
C10B C 0.10647(12) 0.56672(19) 0.65746(14) 0.0373(4) Uani 1 1 d .
H10B H 0.1343 0.6182 0.6323 0.045 Uiso 1 1 calc R
C11B C 0.02972(13) 0.5991(2) 0.63511(14) 0.0422(5) Uani 1 1 d .
H11B H 0.0063 0.6714 0.5949 0.051 Uiso 1 1 calc R
C12B C -0.01263(11) 0.52461(19) 0.67233(13) 0.0357(4) Uani 1 1 d .
C13B C 0.02270(11) 0.41776(18) 0.73262(12) 0.0335(4) Uani 1 1 d .
H13B H -0.0051 0.3677 0.7585 0.040 Uiso 1 1 calc R
C14B C 0.09981(11) 0.38606(18) 0.75407(12) 0.0307(4) Uani 1 1 d .
H14B H 0.1232 0.3141 0.7946 0.037 Uiso 1 1 calc R
C15B C 0.47901(13) 0.6990(2) 1.19789(14) 0.0503(5) Uani 1 1 d .
H15D H 0.5102 0.6190 1.2020 0.075 Uiso 1 1 calc R
H15E H 0.4865 0.7273 1.2584 0.075 Uiso 1 1 calc R
H15F H 0.4942 0.7724 1.1686 0.075 Uiso 1 1 calc R
C16B C -0.13872(16) 0.4769(3) 0.6635(2) 0.0943(11) Uani 1 1 d .
H16D H -0.1364 0.3858 0.6414 0.141 Uiso 1 1 calc R
H16E H -0.1909 0.5114 0.6336 0.141 Uiso 1 1 calc R
H16F H -0.1235 0.4739 0.7286 0.141 Uiso 1 1 calc R
O7 O 0.34797(8) 0.48907(13) 0.74264(9) 0.0387(3) Uani 1 1 d .
O4A O 0.39764(9) 0.38920(13) 0.37668(9) 0.0411(3) Uani 1 1 d .
O12A O 0.10221(9) -0.16587(13) 0.53151(10) 0.0490(4) Uani 1 1 d .
O4B O 0.39936(8) 0.66697(13) 1.14551(8) 0.0380(3) Uani 1 1 d .
O12B O -0.08885(9) 0.56273(15) 0.64442(11) 0.0534(4) Uani 1 1 d .

loop_
_atom_site_aniso_label
_atom_site_aniso_U_11
_atom_site_aniso_U_22
_atom_site_aniso_U_33
_atom_site_aniso_U_23
_atom_site_aniso_U_13
_atom_site_aniso_U_12
C1A 0.0291(10) 0.0280(9) 0.0281(10) -0.0037(7) 0.0086(8) -0.0022(7)
C2A 0.0420(11) 0.0238(9) 0.0385(11) -0.0076(8) 0.0178(10) -0.0010(8)
C3A 0.0404(11) 0.0245(8) 0.0358(10) -0.0001(8) 0.0162(9) -0.0023(8)
C4A 0.0306(10) 0.0339(9) 0.0258(9) -0.0043(8) 0.0088(8) -0.0015(8)
C5A 0.0442(11) 0.0270(9) 0.0381(11) -0.0088(8) 0.0175(10) -0.0002(8)
C6A 0.0428(11) 0.0237(8) 0.0381(11) -0.0002(8) 0.0159(10) -0.0009(8)
C7A 0.0325(10) 0.0272(9) 0.0311(10) -0.0030(7) 0.0111(9) -0.0022(7)
C8A 0.0331(10) 0.0240(8) 0.0258(9) 0.0020(7) 0.0108(8) 0.0009(7)
C9A 0.0288(9) 0.0260(8) 0.0254(9) 0.0002(7) 0.0097(8) 0.0009(7)
C10A 0.0320(10) 0.0293(9) 0.0294(10) 0.0056(7) 0.0108(9) 0.0010(7)
C11A 0.0313(10) 0.0373(10) 0.0258(10) -0.0029(8) 0.0085(9) -0.0030(8)
C12A 0.0414(11) 0.0274(9) 0.0340(11) -0.0057(8) 0.0199(10) -0.0067(8)
C13A 0.0619(14) 0.0259(9) 0.0311(11) 0.0044(8) 0.0143(11) -0.0010(9)
C14A 0.0503(13) 0.0308(9) 0.0253(10) -0.0004(8) 0.0075(9) -0.0012(8)
C15A 0.0587(14) 0.0490(12) 0.0376(12) 0.0011(10) 0.0241(11) -0.0054(10)
C16A 0.0644(15) 0.0471(12) 0.0460(13) -0.0189(10) 0.0253(13) -0.0233(11)
C1B 0.0340(10) 0.0197(8) 0.0295(9) -0.0022(7) 0.0119(8) -0.0015(7)
C2B 0.0310(11) 0.0511(12) 0.0376(11) -0.0134(9) 0.0125(10) -0.0087(9)
C3B 0.0377(12) 0.0470(11) 0.0399(11) -0.0124(9) 0.0213(10) -0.0119(9)
C4B 0.0383(11) 0.0220(8) 0.0266(10) 0.0011(7) 0.0115(9) -0.0027(7)
C5B 0.0301(10) 0.0321(9) 0.0324(10) 0.0009(8) 0.0085(9) 0.0004(8)
C6B 0.0352(11) 0.0286(9) 0.0348(10) 0.0000(8) 0.0173(9) 0.0003(7)
C7B 0.0362(11) 0.0266(9) 0.0320(10) -0.0013(8) 0.0134(9) -0.0031(7)
C8B 0.0352(10) 0.0233(8) 0.0283(10) 0.0007(7) 0.0112(9) -0.0010(7)
C9B 0.0328(10) 0.0244(8) 0.0242(9) -0.0019(7) 0.0086(8) -0.0012(7)
C10B 0.0394(12) 0.0317(9) 0.0401(11) 0.0084(8) 0.0159(10) 0.0020(8)
C11B 0.0462(13) 0.0358(10) 0.0444(12) 0.0135(9) 0.0187(11) 0.0099(9)
C12B 0.0327(11) 0.0375(10) 0.0339(10) -0.0038(8) 0.0110(9) 0.0041(8)
C13B 0.0379(11) 0.0348(9) 0.0281(10) -0.0023(8) 0.0140(9) -0.0061(8)
C14B 0.0368(11) 0.0281(9) 0.0227(9) -0.0002(7) 0.0081(8) -0.0005(8)
C15B 0.0429(13) 0.0679(15) 0.0309(11) -0.0055(10) 0.0063(10) -0.0131(11)
C16B 0.0578(18) 0.096(2) 0.155(3) 0.039(2) 0.070(2) 0.0216(16)
O7 0.0397(8) 0.0423(7) 0.0392(8) -0.0170(6) 0.0215(7) -0.0123(6)
O4A 0.0565(9) 0.0378(7) 0.0334(8) -0.0035(6) 0.0231(7) -0.0020(6)
O12A 0.0734(11) 0.0293(7) 0.0423(9) -0.0088(6) 0.0223(8) -0.0166(7)
O4B 0.0411(8) 0.0432(7) 0.0271(7) -0.0007(6) 0.0116(6) -0.0076(6)
O12B 0.0385(9) 0.0577(9) 0.0642(10) 0.0112(8) 0.0216(8) 0.0112(7)

loop_
_atom_type_symbol
_atom_type_description
_atom_type_scat_dispersion_real
_atom_type_scat_dispersion_imag
_atom_type_scat_source
C C 0.0033 0.0016 'International Tables Vol C Tables 4.2.6.8 and 6.1.1.4'
H H 0.0000 0.0000 'International Tables Vol C Tables 4.2.6.8 and 6.1.1.4'
O O 0.0106 0.0060 'International Tables Vol C Tables 4.2.6.8 and 6.1.1.4'

loop_
_geom_angle_atom_site_label_1
_geom_angle_atom_site_label_2
_geom_angle_atom_site_label_3
_geom_angle
C2A C1A C6A 118.10(15)
C2A C1A C7A 121.44(15)
C6A C1A C7A 120.30(15)
C1A C2A H2A 119.2
C1A C2A C3A 121.54(16)
C3A C2A H2A 119.2
C2A C3A H3A 120.3
C4A C3A C2A 119.44(16)
C4A C3A H3A 120.3
C3A C4A C5A 119.88(15)
O4A C4A C3A 124.28(16)
O4A C4A C5A 115.83(15)
C4A C5A H5A 120.0
C6A C5A C4A 120.02(16)
C6A C5A H5A 120.0
C1A C6A H6A 119.5
C5A C6A C1A 121.01(16)
C5A C6A H6A 119.5
C1A C7A H7A 109.0
C1A C7A C8A 113.34(15)
C8A C7A H7A 109.0
O7 C7A C1A 111.07(14)
O7 C7A H7A 109.0
O7 C7A C8A 105.37(13)
C7A C8A H8A 107.8
C7A C8A C8B 102.00(14)
C9A C8A C7A 115.03(14)
C9A C8A H8A 107.8
C9A C8A C8B 115.98(14)
C8B C8A H8A 107.8
C10A C9A C8A 120.46(15)
C10A C9A C14A 117.58(16)
C14A C9A C8A 121.94(16)
C9A C10A H10A 119.0
C9A C10A C11A 121.99(16)
C11A C10A H10A 119.0
C10A C11A H11A 120.4
C12A C11A C10A 119.28(17)
C12A C11A H11A 120.4
C11A C12A C13A 119.75(16)
C11A C12A O12A 124.56(17)
O12A C12A C13A 115.68(16)
C12A C13A H13A 119.9
C12A C13A C14A 120.27(17)
C14A C13A H13A 119.9
C9A C14A H14A 119.5
C13A C14A C9A 121.08(18)
C13A C14A H14A 119.5
H15A C15A H15B 109.5
H15A C15A H15C 109.5
H15B C15A H15C 109.5
O4A C15A H15A 109.5
O4A C15A H15B 109.5
O4A C15A H15C 109.5
H16A C16A H16B 109.5
H16A C16A H16C 109.5
H16B C16A H16C 109.5
O12A C16A H16A 109.5
O12A C16A H16B 109.5
O12A C16A H16C 109.5
C2B C1B C7B 120.57(17)
C6B C1B C2B 117.37(16)
C6B C1B C7B 122.06(15)
C1B C2B H2B 119.4
C3B C2B C1B 121.28(19)
C3B C2B H2B 119.4
C2B C3B H3B 119.8
C4B C3B C2B 120.47(17)
C4B C3B H3B 119.8
C3B C4B C5B 119.89(17)
C3B C4B O4B 115.45(16)
O4B C4B C5B 124.67(17)
C4B C5B H5B 120.5
C4B C5B C6B 119.08(18)
C6B C5B H5B 120.5
C1B C6B C5B 121.88(16)
C1B C6B H6B 119.1
C5B C6B H6B 119.1
C1B C7B H7B 108.7
C1B C7B C8B 114.96(13)
C8B C7B H7B 108.7
O7 C7B C1B 109.94(15)
O7 C7B H7B 108.7
O7 C7B C8B 105.79(13)
C8A C8B C7B 100.47(13)
C8A C8B H8B 108.7
C7B C8B H8B 108.7
C9B C8B C8A 113.26(15)
C9B C8B C7B 116.45(14)
C9B C8B H8B 108.7
C10B C9B C8B 121.60(15)
C10B C9B C14B 117.35(17)
C14B C9B C8B 121.01(15)
C9B C10B H10B 119.3
C11B C10B C9B 121.44(17)
C11B C10B H10B 119.3
C10B C11B H11B 119.9
C10B C11B C12B 120.26(18)
C12B C11B H11B 119.9
C13B C12B C11B 119.60(17)
O12B C12B C11B 115.90(17)
O12B C12B C13B 124.49(16)
C12B C13B H13B 120.3
C12B C13B C14B 119.43(16)
C14B C13B H13B 120.3
C9B C14B H14B 119.0
C13B C14B C9B 121.91(17)
C13B C14B H14B 119.0
H15D C15B H15E 109.5
H15D C15B H15F 109.5
H15E C15B H15F 109.5
O4B C15B H15D 109.5
O4B C15B H15E 109.5
O4B C15B H15F 109.5
H16D C16B H16E 109.5
H16D C16B H16F 109.5
H16E C16B H16F 109.5
O12B C16B H16D 109.5
O12B C16B H16E 109.5
O12B C16B H16F 109.5
C7A O7 C7B 110.23(13)
C4A O4A C15A 117.10(14)
C12A O12A C16A 117.43(16)
C4B O4B C15B 117.12(14)
C12B O12B C16B 119.09(18)

loop_
_geom_bond_atom_site_label_1
_geom_bond_atom_site_label_2
_geom_bond_distance
C1A C2A 1.383(2)
C1A C6A 1.392(2)
C1A C7A 1.505(2)
C2A H2A 0.9300
C2A C3A 1.387(2)
C3A H3A 0.9300
C3A C4A 1.383(2)
C4A C5A 1.385(2)
C4A O4A 1.376(2)
C5A H5A 0.9300
C5A C6A 1.380(2)
C6A H6A 0.9300
C7A H7A 0.9800
C7A C8A 1.528(3)
C7A O7 1.441(2)
C8A H8A 0.9800
C8A C9A 1.506(2)
C8A C8B 1.540(2)
C9A C10A 1.380(2)
C9A C14A 1.389(2)
C10A H10A 0.9300
C10A C11A 1.390(3)
C11A H11A 0.9300
C11A C12A 1.376(2)
C12A C13A 1.381(3)
C12A O12A 1.376(2)
C13A H13A 0.9300
C13A C14A 1.381(3)
C14A H14A 0.9300
C15A H15A 0.9600
C15A H15B 0.9600
C15A H15C 0.9600
C15A O4A 1.424(2)
C16A H16A 0.9600
C16A H16B 0.9600
C16A H16C 0.9600
C16A O12A 1.422(2)
C1B C2B 1.398(2)
C1B C6B 1.377(3)
C1B C7B 1.511(2)
C2B H2B 0.9300
C2B C3B 1.378(3)
C3B H3B 0.9300
C3B C4B 1.371(3)
C4B C5B 1.384(2)
C4B O4B 1.376(2)
C5B H5B 0.9300
C5B C6B 1.399(2)
C6B H6B 0.9300
C7B H7B 0.9800
C7B C8B 1.543(2)
C7B O7 1.443(2)
C8B H8B 0.9800
C8B C9B 1.503(2)
C9B C10B 1.391(3)
C9B C14B 1.391(2)
C10B H10B 0.9300
C10B C11B 1.378(3)
C11B H11B 0.9300
C11B C12B 1.384(3)
C12B C13B 1.384(3)
C12B O12B 1.370(2)
C13B H13B 0.9300
C13B C14B 1.386(3)
C14B H14B 0.9300
C15B H15D 0.9600
C15B H15E 0.9600
C15B H15F 0.9600
C15B O4B 1.420(2)
C16B H16D 0.9600
C16B H16E 0.9600
C16B H16F 0.9600
C16B O12B 1.384(3)
